data_4031020
loop_
_publ_author_name
'Azov, Vladimir A.'
'Janott, Diana'
'Schl\"uter, Dirk'
'Zeller, Matthias'

_publ_section_title
;
 Tuning of tetrathiafulvalene properties: versatile synthesis of
 N-arylated monopyrrolotetrathiafulvalenes via Ullmann-type coupling
 reactions.
;
_journal_name_full 'Beilstein journal of organic chemistry'
_journal_page_first 860
_journal_page_last 868
_journal_paper_doi 10.3762/bjoc.11.96
_journal_volume 11
_journal_year 2015
_chemical_formula_moiety 'C17 H15 N O S6'
_chemical_formula_sum 'C17 H15 N O S6'
_chemical_formula_weight 441.66
_chemical_melting_point 471
_chemical_name_systematic
;
2-[4,5-Bis(methylthio)-1,3-dithiol-2-ylidene]-
5-(4-methoxyphenyl)-5H-1,3-dithiolo[4,5-c]pyrrole
;
_space_group_crystal_system triclinic
_space_group_IT_number 2
_space_group_name_Hall '-P 1'
_space_group_name_H-M_alt 'P -1'
_symmetry_space_group_name_Hall '-P 1'
_symmetry_space_group_name_H-M 'P -1'
_atom_sites_solution_hydrogens geom
_atom_sites_solution_primary direct
_atom_sites_solution_secondary difmap
_audit_creation_method SHELXL-2014
_cell_angle_alpha 80.067(5)
_cell_angle_beta 84.081(5)
_cell_angle_gamma 66.129(4)
_cell_formula_units_Z 4
_cell_length_a 10.761(3)
_cell_length_b 11.927(4)
_cell_length_c 16.090(5)
_cell_measurement_reflns_used 9489
_cell_measurement_temperature 100(2)
_cell_measurement_theta_max 31.3009
_cell_measurement_theta_min 2.3472
_cell_volume 1858.9(10)
_computing_cell_refinement 'SAINT V8.30C (Bruker, 2013)'
_computing_data_collection 'Apex2 v2013.4-1 (Bruker, 2013)'
_computing_data_reduction 'SAINT V8.30C (Bruker, 2013)'
_computing_structure_refinement
;  
SHELXL-2013 (Sheldrick, 2013), 
SHELXLE Rev645 (H\"ubschle et al., 2011)
;
_computing_structure_solution 'SHELXS-97 (Sheldrick, 2008)'
_diffrn_ambient_temperature 100(2)
_diffrn_measured_fraction_theta_full 0.995
_diffrn_measured_fraction_theta_max 0.885
_diffrn_measurement_device_type 'Bruker AXS APEXII CCD diffractometer'
_diffrn_measurement_method 'omega and phi scans'
_diffrn_radiation_monochromator graphite
_diffrn_radiation_type MoK\a
_diffrn_radiation_wavelength 0.71073
_diffrn_reflns_av_R_equivalents 0.0262
_diffrn_reflns_av_unetI/netI 0.0395
_diffrn_reflns_laue_measured_fraction_full 0.995
_diffrn_reflns_laue_measured_fraction_max 0.885
_diffrn_reflns_limit_h_max 15
_diffrn_reflns_limit_h_min -15
_diffrn_reflns_limit_k_max 16
_diffrn_reflns_limit_k_min -16
_diffrn_reflns_limit_l_max 22
_diffrn_reflns_limit_l_min -23
_diffrn_reflns_number 18740
_diffrn_reflns_point_group_measured_fraction_full 0.995
_diffrn_reflns_point_group_measured_fraction_max 0.885
_diffrn_reflns_theta_full 25.242
_diffrn_reflns_theta_max 31.437
_diffrn_reflns_theta_min 1.286
_diffrn_source 'fine focus sealed tube'
_exptl_absorpt_coefficient_mu 0.742
_exptl_absorpt_correction_T_max 0.7462
_exptl_absorpt_correction_T_min 0.5883
_exptl_absorpt_correction_type multi-scan
_exptl_absorpt_process_details 'Apex2 v2013.4-1 (Bruker, 2013)'
_exptl_crystal_colour yellow
_exptl_crystal_density_diffrn 1.578
_exptl_crystal_description block
_exptl_crystal_F_000 912
_exptl_crystal_size_max 0.530
_exptl_crystal_size_mid 0.270
_exptl_crystal_size_min 0.100
_refine_diff_density_max 0.808
_refine_diff_density_min -0.399
_refine_diff_density_rms 0.099
_refine_ls_extinction_method none
_refine_ls_goodness_of_fit_ref 1.020
_refine_ls_hydrogen_treatment constr
_refine_ls_matrix_type full
_refine_ls_number_parameters 457
_refine_ls_number_reflns 10894
_refine_ls_number_restraints 0
_refine_ls_restrained_S_all 1.020
_refine_ls_R_factor_all 0.0459
_refine_ls_R_factor_gt 0.0381
_refine_ls_shift/su_max 0.001
_refine_ls_shift/su_mean 0.000
_refine_ls_structure_factor_coef Fsqd
_refine_ls_weighting_details 'w=1/[\s^2^(Fo^2^)+(0.0654P)^2^+0.5747P] where P=(Fo^2^+2Fc^2^)/3'
_refine_ls_weighting_scheme calc
_refine_ls_wR_factor_gt 0.1006
_refine_ls_wR_factor_ref 0.1081
_reflns_Friedel_coverage 0.000
_reflns_number_gt 9224
_reflns_number_total 10894
_reflns_threshold_expression 'I > 2\s(I)'
_cod_data_source_file 4b.cif
_cod_data_source_block APEX14AN008_0m
_cod_depositor_comments 'Adding full bibliography for 4031020--4031023.cif.'
_cod_original_cell_volume 1858.8(10)
_cod_database_code 4031020
_shelx_space_group_comment
;
The symmetry employed for this shelxl refinement is uniquely defined
by the following loop, which should always be used as a source of
symmetry information in preference to the above space-group names.
They are only intended as comments.
;
_shelx_estimated_absorpt_t_min 0.694
_shelx_estimated_absorpt_t_max 0.929
_shelxl_version_number 2014-3

loop_
_space_group_symop_operation_xyz
'x, y, z'
'-x, -y, -z'

loop_
_atom_site_label
_atom_site_type_symbol
_atom_site_fract_x
_atom_site_fract_y
_atom_site_fract_z
_atom_site_U_iso_or_equiv
_atom_site_adp_type
_atom_site_occupancy
_atom_site_site_symmetry_order
_atom_site_calc_flag
_atom_site_refinement_flags_posn
_atom_site_refinement_flags_adp
S1A S 0.27572(4) 0.46225(4) 0.10850(2) 0.01476(9) Uani 1 1 d . .
S1B S 0.78224(4) 0.14554(4) 0.12160(3) 0.01401(8) Uani 1 1 d . .
S2A S 0.17603(4) 0.67500(4) 0.20965(3) 0.01626(9) Uani 1 1 d . .
S2B S 0.62251(4) -0.01509(4) 0.14667(3) 0.01689(9) Uani 1 1 d . .
S3A S 0.46704(4) 0.28813(4) 0.26275(2) 0.01475(9) Uani 1 1 d . .
S3B S 0.97197(4) -0.03002(4) 0.27309(3) 0.01526(9) Uani 1 1 d . .
S4A S 0.36799(4) 0.49958(4) 0.35953(2) 0.01624(9) Uani 1 1 d . .
S4B S 0.81922(4) -0.19075(4) 0.30119(3) 0.01656(9) Uani 1 1 d . .
S5A S 0.60635(4) 0.10269(4) 0.41046(3) 0.01856(9) Uani 1 1 d . .
S5B S 1.14706(4) -0.16767(4) 0.42299(3) 0.01871(9) Uani 1 1 d . .
S6A S 0.49321(4) 0.33750(4) 0.52128(3) 0.01778(9) Uani 1 1 d . .
S6B S 0.97282(4) -0.34417(4) 0.45660(3) 0.01895(9) Uani 1 1 d . .
O1A O -0.36651(12) 1.05959(11) -0.26051(7) 0.0161(2) Uani 1 1 d . .
O1B O 0.10896(13) 0.58986(12) -0.27721(8) 0.0217(3) Uani 1 1 d . .
N1A N -0.01165(13) 0.76266(12) -0.00545(8) 0.0114(2) Uani 1 1 d . .
N1B N 0.46501(13) 0.27990(13) -0.02488(8) 0.0119(2) Uani 1 1 d . .
C1A C 0.00306(16) 0.79957(15) 0.06893(10) 0.0132(3) Uani 1 1 d . .
H1A H -0.0460 0.8788 0.0859 0.016 Uiso 1 1 calc R U
C1B C 0.45609(16) 0.17290(15) 0.02069(10) 0.0132(3) Uani 1 1 d . .
H1B H 0.3892 0.1418 0.0153 0.016 Uiso 1 1 calc R U
C2A C 0.10132(16) 0.70063(15) 0.11333(10) 0.0126(3) Uani 1 1 d . .
C2B C 0.56181(16) 0.12060(15) 0.07488(10) 0.0128(3) Uani 1 1 d . .
C3A C 0.14756(15) 0.60038(14) 0.06572(10) 0.0121(3) Uani 1 1 d . .
C3B C 0.63716(15) 0.19631(15) 0.06243(10) 0.0125(3) Uani 1 1 d . .
C4A C 0.07773(16) 0.63985(15) -0.00751(10) 0.0137(3) Uani 1 1 d . .
H4A H 0.0883 0.5924 -0.0514 0.016 Uiso 1 1 calc R U
C4B C 0.57618(15) 0.29444(15) 0.00087(10) 0.0135(3) Uani 1 1 d . .
H4B H 0.6048 0.3600 -0.0201 0.016 Uiso 1 1 calc R U
C5A C 0.27599(16) 0.51692(15) 0.20391(9) 0.0125(3) Uani 1 1 d . .
C5B C 0.75239(16) 0.01846(15) 0.18122(10) 0.0133(3) Uani 1 1 d . .
C6A C 0.35618(16) 0.44332(15) 0.26754(10) 0.0129(3) Uani 1 1 d . .
C6B C 0.83273(16) -0.05547(15) 0.24493(10) 0.0136(3) Uani 1 1 d . .
C7A C 0.50330(16) 0.25481(15) 0.37116(10) 0.0132(3) Uani 1 1 d . .
C7B C 1.00769(16) -0.14174(15) 0.36413(10) 0.0135(3) Uani 1 1 d . .
C8A C 0.45673(16) 0.35115(15) 0.41567(9) 0.0131(3) Uani 1 1 d . .
C8B C 0.93731(16) -0.21506(16) 0.37794(10) 0.0152(3) Uani 1 1 d . .
C9A C -0.10365(15) 0.83980(15) -0.06956(9) 0.0120(3) Uani 1 1 d . .
C9B C 0.37168(15) 0.36414(15) -0.08671(10) 0.0124(3) Uani 1 1 d . .
C10A C -0.16829(16) 0.96682(15) -0.06793(10) 0.0140(3) Uani 1 1 d . .
H10A H -0.1502 1.0019 -0.0243 0.017 Uiso 1 1 calc R U
C10B C 0.39373(17) 0.46527(16) -0.13185(11) 0.0170(3) Uani 1 1 d . .
H10B H 0.4689 0.4812 -0.1193 0.020 Uiso 1 1 calc R U
C11A C -0.25941(16) 1.04309(16) -0.12972(10) 0.0144(3) Uani 1 1 d . .
H11A H -0.3046 1.1294 -0.1274 0.017 Uiso 1 1 calc R U
C11B C 0.30698(17) 0.54379(16) -0.19541(11) 0.0179(3) Uani 1 1 d . .
H11B H 0.3229 0.6129 -0.2255 0.021 Uiso 1 1 calc R U
C12A C -0.28399(15) 0.99245(16) -0.19478(9) 0.0134(3) Uani 1 1 d . .
C12B C 0.19739(17) 0.52057(15) -0.21448(10) 0.0156(3) Uani 1 1 d . .
C13A C -0.22016(17) 0.86514(16) -0.19605(10) 0.0158(3) Uani 1 1 d . .
H13A H -0.2381 0.8302 -0.2399 0.019 Uiso 1 1 calc R U
C13B C 0.17302(17) 0.42087(16) -0.16792(11) 0.0177(3) Uani 1 1 d . .
H13B H 0.0970 0.4057 -0.1798 0.021 Uiso 1 1 calc R U
C14A C -0.13046(16) 0.78859(16) -0.13387(10) 0.0150(3) Uani 1 1 d . .
H14A H -0.0877 0.7019 -0.1352 0.018 Uiso 1 1 calc R U
C14B C 0.25896(17) 0.34374(16) -0.10438(11) 0.0162(3) Uani 1 1 d . .
H14B H 0.2409 0.2767 -0.0727 0.019 Uiso 1 1 calc R U
C15A C -0.44214(18) 1.18889(16) -0.25791(11) 0.0187(3) Uani 1 1 d . .
H15A H -0.3793 1.2307 -0.2622 0.028 Uiso 1 1 calc R U
H15B H -0.4954 1.2004 -0.2045 0.028 Uiso 1 1 calc R U
H15C H -0.5035 1.2243 -0.3052 0.028 Uiso 1 1 calc R U
C15B C 0.1271(2) 0.69661(18) -0.32236(13) 0.0273(4) Uani 1 1 d . .
H15D H 0.2194 0.6718 -0.3476 0.041 Uiso 1 1 calc R U
H15E H 0.1132 0.7558 -0.2835 0.041 Uiso 1 1 calc R U
H15F H 0.0610 0.7354 -0.3670 0.041 Uiso 1 1 calc R U
C16B C 1.14018(18) -0.01267(17) 0.41791(11) 0.0199(3) Uani 1 1 d . .
H16A H 1.1499 0.0217 0.3589 0.030 Uiso 1 1 calc R U
H16B H 1.2142 -0.0154 0.4500 0.030 Uiso 1 1 calc R U
H16C H 1.0527 0.0397 0.4421 0.030 Uiso 1 1 calc R U
C17B C 0.8342(2) -0.28561(19) 0.53250(12) 0.0243(4) Uani 1 1 d . .
H17A H 0.7475 -0.2522 0.5042 0.037 Uiso 1 1 calc R U
H17B H 0.8439 -0.2199 0.5569 0.037 Uiso 1 1 calc R U
H17C H 0.8361 -0.3531 0.5775 0.037 Uiso 1 1 calc R U
C18B C 0.5081(2) 0.02239(17) 0.38480(12) 0.0220(3) Uani 1 1 d . .
H18A H 0.5056 0.0299 0.3233 0.033 Uiso 1 1 calc R U
H18B H 0.4152 0.0589 0.4085 0.033 Uiso 1 1 calc R U
H18C H 0.5501 -0.0653 0.4086 0.033 Uiso 1 1 calc R U
C19B C 0.33619(18) 0.44576(18) 0.56420(11) 0.0210(3) Uani 1 1 d . .
H19A H 0.3153 0.5289 0.5327 0.032 Uiso 1 1 calc R U
H19B H 0.3467 0.4467 0.6238 0.032 Uiso 1 1 calc R U
H19C H 0.2619 0.4200 0.5592 0.032 Uiso 1 1 calc R U

loop_
_atom_site_aniso_label
_atom_site_aniso_U_11
_atom_site_aniso_U_22
_atom_site_aniso_U_33
_atom_site_aniso_U_23
_atom_site_aniso_U_13
_atom_site_aniso_U_12
S1A 0.01866(19) 0.01062(18) 0.01185(17) -0.00266(14) -0.00337(14) -0.00148(15)
S1B 0.01318(17) 0.01474(19) 0.01527(18) 0.00010(14) -0.00243(13) -0.00713(15)
S2A 0.02049(19) 0.01193(19) 0.01319(17) -0.00365(14) -0.00658(14) -0.00103(15)
S2B 0.01888(19) 0.0172(2) 0.01721(19) 0.00429(15) -0.00581(14) -0.01130(16)
S3A 0.01961(19) 0.01141(18) 0.01005(17) -0.00111(14) -0.00237(13) -0.00262(15)
S3B 0.01495(18) 0.01483(19) 0.01659(18) 0.00243(15) -0.00391(14) -0.00757(15)
S4A 0.0234(2) 0.01163(19) 0.01196(17) -0.00161(14) -0.00486(14) -0.00420(16)
S4B 0.01769(19) 0.0159(2) 0.01790(19) 0.00167(15) -0.00375(14) -0.00935(16)
S5A 0.0213(2) 0.0135(2) 0.01671(19) -0.00026(15) -0.00849(15) -0.00145(16)
S5B 0.01529(18) 0.0171(2) 0.0216(2) 0.00144(16) -0.00703(15) -0.00446(16)
S6A 0.0207(2) 0.0185(2) 0.01150(17) -0.00247(15) -0.00518(14) -0.00388(16)
S6B 0.01819(19) 0.0156(2) 0.0195(2) 0.00408(16) -0.00087(15) -0.00562(16)
O1A 0.0159(5) 0.0167(6) 0.0130(5) -0.0005(4) -0.0044(4) -0.0036(5)
O1B 0.0239(6) 0.0178(6) 0.0216(6) 0.0021(5) -0.0091(5) -0.0065(5)
N1A 0.0120(6) 0.0113(6) 0.0099(6) -0.0025(5) -0.0012(4) -0.0030(5)
N1B 0.0112(6) 0.0116(6) 0.0130(6) -0.0010(5) -0.0007(4) -0.0046(5)
C1A 0.0133(7) 0.0130(7) 0.0124(7) -0.0036(6) -0.0013(5) -0.0032(6)
C1B 0.0136(7) 0.0126(7) 0.0144(7) -0.0008(6) 0.0004(5) -0.0069(6)
C2A 0.0144(7) 0.0129(7) 0.0114(6) -0.0034(6) -0.0009(5) -0.0057(6)
C2B 0.0137(7) 0.0133(7) 0.0120(7) -0.0010(6) 0.0005(5) -0.0065(6)
C3A 0.0122(7) 0.0107(7) 0.0120(6) -0.0020(5) -0.0001(5) -0.0030(6)
C3B 0.0108(6) 0.0138(7) 0.0133(7) -0.0025(6) 0.0003(5) -0.0053(6)
C4A 0.0148(7) 0.0128(7) 0.0123(7) -0.0035(6) -0.0013(5) -0.0034(6)
C4B 0.0120(7) 0.0125(7) 0.0161(7) -0.0021(6) -0.0006(5) -0.0050(6)
C5A 0.0158(7) 0.0107(7) 0.0104(6) -0.0023(5) -0.0012(5) -0.0041(6)
C5B 0.0135(7) 0.0134(7) 0.0140(7) -0.0021(6) 0.0004(5) -0.0067(6)
C6A 0.0159(7) 0.0114(7) 0.0110(6) -0.0015(5) -0.0013(5) -0.0049(6)
C6B 0.0139(7) 0.0138(7) 0.0140(7) -0.0013(6) -0.0008(5) -0.0067(6)
C7A 0.0143(7) 0.0129(7) 0.0121(6) 0.0006(6) -0.0031(5) -0.0054(6)
C7B 0.0131(7) 0.0119(7) 0.0134(7) -0.0004(6) -0.0020(5) -0.0029(6)
C8A 0.0146(7) 0.0127(7) 0.0109(6) 0.0018(5) -0.0031(5) -0.0050(6)
C8B 0.0141(7) 0.0136(7) 0.0152(7) 0.0014(6) -0.0020(5) -0.0037(6)
C9A 0.0106(6) 0.0147(7) 0.0099(6) -0.0009(5) -0.0005(5) -0.0047(6)
C9B 0.0123(7) 0.0110(7) 0.0125(7) -0.0024(6) 0.0004(5) -0.0031(6)
C10A 0.0154(7) 0.0152(8) 0.0116(7) -0.0034(6) -0.0013(5) -0.0054(6)
C10B 0.0167(7) 0.0175(8) 0.0188(8) 0.0008(6) -0.0031(6) -0.0095(6)
C11A 0.0147(7) 0.0141(7) 0.0130(7) -0.0024(6) -0.0007(5) -0.0040(6)
C11B 0.0201(8) 0.0164(8) 0.0172(7) 0.0019(6) -0.0028(6) -0.0084(7)
C12A 0.0109(6) 0.0186(8) 0.0104(6) -0.0011(6) 0.0002(5) -0.0060(6)
C12B 0.0171(7) 0.0136(8) 0.0137(7) -0.0034(6) -0.0016(6) -0.0029(6)
C13A 0.0173(7) 0.0178(8) 0.0134(7) -0.0037(6) -0.0035(6) -0.0070(6)
C13B 0.0156(7) 0.0164(8) 0.0220(8) -0.0032(6) -0.0036(6) -0.0065(6)
C14A 0.0165(7) 0.0137(7) 0.0152(7) -0.0029(6) -0.0024(6) -0.0055(6)
C14B 0.0160(7) 0.0144(8) 0.0190(7) -0.0014(6) -0.0010(6) -0.0071(6)
C15A 0.0194(8) 0.0166(8) 0.0167(7) 0.0022(6) -0.0052(6) -0.0046(7)
C15B 0.0339(10) 0.0167(9) 0.0253(9) 0.0044(7) -0.0122(8) -0.0042(8)
C16B 0.0212(8) 0.0228(9) 0.0187(8) -0.0013(7) -0.0036(6) -0.0120(7)
C17B 0.0273(9) 0.0270(10) 0.0209(8) -0.0020(7) 0.0050(7) -0.0148(8)
C18B 0.0277(9) 0.0132(8) 0.0243(9) -0.0009(7) -0.0019(7) -0.0078(7)
C19B 0.0231(8) 0.0244(9) 0.0158(7) -0.0074(7) 0.0007(6) -0.0080(7)

loop_
_atom_type_symbol
_atom_type_description
_atom_type_scat_dispersion_real
_atom_type_scat_dispersion_imag
_atom_type_scat_source
C C 0.0033 0.0016 'International Tables Vol C Tables 4.2.6.8 and 6.1.1.4'
H H 0.0000 0.0000 'International Tables Vol C Tables 4.2.6.8 and 6.1.1.4'
N N 0.0061 0.0033 'International Tables Vol C Tables 4.2.6.8 and 6.1.1.4'
O O 0.0106 0.0060 'International Tables Vol C Tables 4.2.6.8 and 6.1.1.4'
S S 0.1246 0.1234 'International Tables Vol C Tables 4.2.6.8 and 6.1.1.4'

loop_
_geom_angle_atom_site_label_1
_geom_angle_atom_site_label_2
_geom_angle_atom_site_label_3
_geom_angle
C3A S1A C5A 93.86(8)
C3B S1B C5B 94.15(8)
C2A S2A C5A 94.04(7)
C2B S2B C5B 94.22(8)
C6A S3A C7A 94.47(7)
C7B S3B C6B 95.40(8)
C6A S4A C8A 94.59(8)
C6B S4B C8B 95.52(8)
C7A S5A C18B 100.24(8)
C7B S5B C16B 102.01(8)
C8A S6A C19B 102.87(8)
C8B S6B C17B 101.25(9)
C12A O1A C15A 117.55(13)
C12B O1B C15B 117.38(14)
C1A N1A C4A 109.36(13)
C1A N1A C9A 124.81(13)
C4A N1A C9A 125.83(13)
C4B N1B C1B 109.33(13)
C4B N1B C9B 125.22(13)
C1B N1B C9B 125.42(13)
C2A C1A N1A 107.39(14)
C2A C1A H1A 126.3
N1A C1A H1A 126.3
C2B C1B N1B 107.33(13)
C2B C1B H1B 126.3
N1B C1B H1B 126.3
C1A C2A C3A 108.02(13)
C1A C2A S2A 134.68(12)
C3A C2A S2A 117.29(12)
C1B C2B C3B 108.02(14)
C1B C2B S2B 134.47(12)
C3B C2B S2B 117.40(12)
C4A C3A C2A 108.06(14)
C4A C3A S1A 134.83(12)
C2A C3A S1A 117.10(12)
C4B C3B C2B 108.02(14)
C4B C3B S1B 135.13(12)
C2B C3B S1B 116.80(12)
C3A C4A N1A 107.16(13)
C3A C4A H4A 126.4
N1A C4A H4A 126.4
C3B C4B N1B 107.30(14)
C3B C4B H4B 126.4
N1B C4B H4B 126.4
C6A C5A S2A 121.19(12)
C6A C5A S1A 121.51(12)
S2A C5A S1A 117.15(9)
C6B C5B S2B 121.59(13)
C6B C5B S1B 121.77(12)
S2B C5B S1B 116.38(9)
C5A C6A S3A 123.43(12)
C5A C6A S4A 122.10(12)
S3A C6A S4A 114.28(9)
C5B C6B S3B 121.60(13)
C5B C6B S4B 124.65(12)
S3B C6B S4B 113.56(9)
C8A C7A S5A 125.03(12)
C8A C7A S3A 117.23(12)
S5A C7A S3A 117.56(9)
C8B C7B S5B 122.99(13)
C8B C7B S3B 117.43(12)
S5B C7B S3B 118.90(9)
C7A C8A S6A 123.54(13)
C7A C8A S4A 116.85(12)
S6A C8A S4A 119.34(9)
C7B C8B S6B 124.37(13)
C7B C8B S4B 116.37(13)
S6B C8B S4B 118.57(10)
C10A C9A C14A 119.49(14)
C10A C9A N1A 120.07(13)
C14A C9A N1A 120.43(14)
C10B C9B C14B 118.84(15)
C10B C9B N1B 120.82(14)
C14B C9B N1B 120.32(14)
C9A C10A C11A 120.67(14)
C9A C10A H10A 119.7
C11A C10A H10A 119.7
C9B C10B C11B 120.97(15)
C9B C10B H10B 119.5
C11B C10B H10B 119.5
C12A C11A C10A 119.85(15)
C12A C11A H11A 120.1
C10A C11A H11A 120.1
C12B C11B C10B 119.85(16)
C12B C11B H11B 120.1
C10B C11B H11B 120.1
O1A C12A C11A 124.55(15)
O1A C12A C13A 115.95(14)
C11A C12A C13A 119.49(15)
O1B C12B C11B 124.26(15)
O1B C12B C13B 116.41(15)
C11B C12B C13B 119.33(15)
C14A C13A C12A 120.76(14)
C14A C13A H13A 119.6
C12A C13A H13A 119.6
C14B C13B C12B 120.54(15)
C14B C13B H13B 119.7
C12B C13B H13B 119.7
C13A C14A C9A 119.72(15)
C13A C14A H14A 120.1
C9A C14A H14A 120.1
C13B C14B C9B 120.42(16)
C13B C14B H14B 119.8
C9B C14B H14B 119.8
O1A C15A H15A 109.5
O1A C15A H15B 109.5
H15A C15A H15B 109.5
O1A C15A H15C 109.5
H15A C15A H15C 109.5
H15B C15A H15C 109.5
O1B C15B H15D 109.5
O1B C15B H15E 109.5
H15D C15B H15E 109.5
O1B C15B H15F 109.5
H15D C15B H15F 109.5
H15E C15B H15F 109.5
S5B C16B H16A 109.5
S5B C16B H16B 109.5
H16A C16B H16B 109.5
S5B C16B H16C 109.5
H16A C16B H16C 109.5
H16B C16B H16C 109.5
S6B C17B H17A 109.5
S6B C17B H17B 109.5
H17A C17B H17B 109.5
S6B C17B H17C 109.5
H17A C17B H17C 109.5
H17B C17B H17C 109.5
S5A C18B H18A 109.5
S5A C18B H18B 109.5
H18A C18B H18B 109.5
S5A C18B H18C 109.5
H18A C18B H18C 109.5
H18B C18B H18C 109.5
S6A C19B H19A 109.5
S6A C19B H19B 109.5
H19A C19B H19B 109.5
S6A C19B H19C 109.5
H19A C19B H19C 109.5
H19B C19B H19C 109.5

loop_
_geom_bond_atom_site_label_1
_geom_bond_atom_site_label_2
_geom_bond_distance
S1A C3A 1.7480(16)
S1A C5A 1.7691(16)
S1B C3B 1.7473(16)
S1B C5B 1.7747(17)
S2A C2A 1.7425(16)
S2A C5A 1.7658(17)
S2B C2B 1.7421(17)
S2B C5B 1.7640(16)
S3A C6A 1.7601(17)
S3A C7A 1.7687(17)
S3B C7B 1.7598(17)
S3B C6B 1.7601(16)
S4A C6A 1.7629(16)
S4A C8A 1.7662(17)
S4B C6B 1.7614(17)
S4B C8B 1.7679(17)
S5A C7A 1.7441(17)
S5A C18B 1.8032(19)
S5B C7B 1.7489(16)
S5B C16B 1.8077(19)
S6A C8A 1.7489(16)
S6A C19B 1.8166(18)
S6B C8B 1.7522(17)
S6B C17B 1.8112(19)
O1A C12A 1.3691(19)
O1A C15A 1.429(2)
O1B C12B 1.372(2)
O1B C15B 1.428(2)
N1A C1A 1.3886(19)
N1A C4A 1.393(2)
N1A C9A 1.427(2)
N1B C4B 1.388(2)
N1B C1B 1.392(2)
N1B C9B 1.433(2)
C1A C2A 1.370(2)
C1A H1A 0.9500
C1B C2B 1.373(2)
C1B H1B 0.9500
C2A C3A 1.421(2)
C2B C3B 1.418(2)
C3A C4A 1.371(2)
C3B C4B 1.376(2)
C4A H4A 0.9500
C4B H4B 0.9500
C5A C6A 1.350(2)
C5B C6B 1.353(2)
C7A C8A 1.352(2)
C7B C8B 1.350(2)
C9A C10A 1.392(2)
C9A C14A 1.396(2)
C9B C10B 1.390(2)
C9B C14B 1.395(2)
C10A C11A 1.394(2)
C10A H10A 0.9500
C10B C11B 1.398(2)
C10B H10B 0.9500
C11A C12A 1.391(2)
C11A H11A 0.9500
C11B C12B 1.389(2)
C11B H11B 0.9500
C12A C13A 1.393(2)
C12B C13B 1.396(2)
C13A C14A 1.392(2)
C13A H13A 0.9500
C13B C14B 1.389(2)
C13B H13B 0.9500
C14A H14A 0.9500
C14B H14B 0.9500
C15A H15A 0.9800
C15A H15B 0.9800
C15A H15C 0.9800
C15B H15D 0.9800
C15B H15E 0.9800
C15B H15F 0.9800
C16B H16A 0.9800
C16B H16B 0.9800
C16B H16C 0.9800
C17B H17A 0.9800
C17B H17B 0.9800
C17B H17C 0.9800
C18B H18A 0.9800
C18B H18B 0.9800
C18B H18C 0.9800
C19B H19A 0.9800
C19B H19B 0.9800
C19B H19C 0.9800

loop_
_geom_hbond_atom_site_label_D
_geom_hbond_atom_site_label_H
_geom_hbond_atom_site_label_A
_geom_hbond_distance_DH
_geom_hbond_distance_HA
_geom_hbond_distance_DA
_geom_hbond_angle_DHA
_geom_hbond_site_symmetry_A
C4B H4B S1A 0.95 2.99 3.9319(18) 169.9 2_665
C10A H10A S1B 0.95 3.00 3.8880(18) 156.2 1_465
C11B H11B S3A 0.95 2.92 3.7093(19) 141.9 2_665
C15A H15B S2B 0.98 3.02 3.5394(19) 114.7 2_565
C15A H15C S6A 0.98 2.88 3.686(2) 140.0 1_464
C16B H16A O1A 0.98 2.61 3.282(2) 125.8 2_665
C16B H16B S5A 0.98 2.88 3.792(2) 154.6 2_756
C18B H18A O1A 0.98 2.53 3.128(2) 119.6 2_565

loop_
_geom_torsion_atom_site_label_1
_geom_torsion_atom_site_label_2
_geom_torsion_atom_site_label_3
_geom_torsion_atom_site_label_4
_geom_torsion
C4A N1A C1A C2A 0.12(18)
C9A N1A C1A C2A -179.43(14)
C4B N1B C1B C2B -0.03(17)
C9B N1B C1B C2B -178.15(14)
N1A C1A C2A C3A -0.40(18)
N1A C1A C2A S2A 179.42(13)
C5A S2A C2A C1A 176.26(17)
C5A S2A C2A C3A -3.93(13)
N1B C1B C2B C3B -0.12(18)
N1B C1B C2B S2B -176.20(13)
C5B S2B C2B C1B -177.78(17)
C5B S2B C2B C3B 6.43(13)
C1A C2A C3A C4A 0.54(18)
S2A C2A C3A C4A -179.32(11)
C1A C2A C3A S1A 179.31(11)
S2A C2A C3A S1A -0.55(17)
C5A S1A C3A C4A -176.96(17)
C5A S1A C3A C2A 4.69(13)
C1B C2B C3B C4B 0.23(18)
S2B C2B C3B C4B 177.07(11)
C1B C2B C3B S1B -177.49(11)
S2B C2B C3B S1B -0.64(17)
C5B S1B C3B C4B 177.59(17)
C5B S1B C3B C2B -5.49(13)
C2A C3A C4A N1A -0.46(18)
S1A C3A C4A N1A -178.91(13)
C1A N1A C4A C3A 0.22(17)
C9A N1A C4A C3A 179.76(14)
C2B C3B C4B N1B -0.24(17)
S1B C3B C4B N1B 176.87(13)
C1B N1B C4B C3B 0.17(17)
C9B N1B C4B C3B 178.29(14)
C2A S2A C5A C6A -177.12(14)
C2A S2A C5A S1A 7.26(10)
C3A S1A C5A C6A 176.91(14)
C3A S1A C5A S2A -7.48(10)
C2B S2B C5B C6B 175.53(14)
C2B S2B C5B S1B -10.22(10)
C3B S1B C5B C6B -175.80(14)
C3B S1B C5B S2B 9.96(10)
S2A C5A C6A S3A -175.41(9)
S1A C5A C6A S3A 0.0(2)
S2A C5A C6A S4A -0.6(2)
S1A C5A C6A S4A 174.80(9)
C7A S3A C6A C5A -169.54(14)
C7A S3A C6A S4A 15.31(10)
C8A S4A C6A C5A 168.92(14)
C8A S4A C6A S3A -15.86(10)
S2B C5B C6B S3B 174.16(9)
S1B C5B C6B S3B 0.2(2)
S2B C5B C6B S4B -0.4(2)
S1B C5B C6B S4B -174.35(9)
C7B S3B C6B C5B 172.40(14)
C7B S3B C6B S4B -12.47(10)
C8B S4B C6B C5B -172.15(15)
C8B S4B C6B S3B 12.89(10)
C18B S5A C7A C8A 126.62(15)
C18B S5A C7A S3A -58.29(11)
C6A S3A C7A C8A -8.53(14)
C6A S3A C7A S5A 175.99(10)
C16B S5B C7B C8B -151.23(15)
C16B S5B C7B S3B 38.50(11)
C6B S3B C7B C8B 7.05(14)
C6B S3B C7B S5B 177.86(10)
S5A C7A C8A S6A -0.1(2)
S3A C7A C8A S6A -175.22(9)
S5A C7A C8A S4A 173.86(9)
S3A C7A C8A S4A -1.25(18)
C19B S6A C8A C7A -143.82(15)
C19B S6A C8A S4A 42.35(12)
C6A S4A C8A C7A 10.31(14)
C6A S4A C8A S6A -175.46(10)
S5B C7B C8B S6B 0.9(2)
S3B C7B C8B S6B 171.28(9)
S5B C7B C8B S4B -169.44(9)
S3B C7B C8B S4B 0.97(18)
C17B S6B C8B C7B 106.08(16)
C17B S6B C8B S4B -83.81(12)
C6B S4B C8B C7B -8.45(15)
C6B S4B C8B S6B -179.34(10)
C1A N1A C9A C10A 11.9(2)
C4A N1A C9A C10A -167.53(15)
C1A N1A C9A C14A -167.50(15)
C4A N1A C9A C14A 13.0(2)
C4B N1B C9B C10B 5.5(2)
C1B N1B C9B C10B -176.70(15)
C4B N1B C9B C14B -176.45(14)
C1B N1B C9B C14B 1.4(2)
C14A C9A C10A C11A 0.1(2)
N1A C9A C10A C11A -179.38(14)
C14B C9B C10B C11B -1.6(2)
N1B C9B C10B C11B 176.49(15)
C9A C10A C11A C12A -1.4(2)
C9B C10B C11B C12B -0.4(3)
C15A O1A C12A C11A -6.0(2)
C15A O1A C12A C13A 175.12(14)
C10A C11A C12A O1A -176.92(14)
C10A C11A C12A C13A 1.9(2)
C15B O1B C12B C11B -3.6(2)
C15B O1B C12B C13B 176.39(16)
C10B C11B C12B O1B -178.03(15)
C10B C11B C12B C13B 1.9(3)
O1A C12A C13A C14A 177.80(14)
C11A C12A C13A C14A -1.1(2)
O1B C12B C13B C14B 178.53(15)
C11B C12B C13B C14B -1.4(3)
C12A C13A C14A C9A -0.2(2)
C10A C9A C14A C13A 0.7(2)
N1A C9A C14A C13A -179.82(14)
C12B C13B C14B C9B -0.6(3)
C10B C9B C14B C13B 2.1(2)
N1B C9B C14B C13B -176.00(14)
